data_4301583
loop_
_publ_author_name
'P. Chandrasekaran'
'Kuppuswamy Arumugam'
'Upul Jayarathne'
'Lisa M. P\'erez'
'Joel T. Mague'
'James P. Donahue'

_publ_contact_author 'James P. Donahue'
_publ_contact_author_address
;
   James P. Donahue
   Department of Chemistry
   Tulane University
   Percival Stern Hall, Room 2015
   6400 Freret Street
   New Orleans, Louisiana 70118-5698
;
_publ_contact_author_email donahue@tulane.edu
_publ_section_title
;
Synthesis, Structures, and Properties of Mixed Dithiolene-Carbonyl and
Dithiolene-Phosphine Complexes of Tungsten
;
_journal_name_full 'Inorganic Chemistry'
_journal_page_first 2103
_journal_page_last 2113
_journal_paper_doi 10.1021/ic802016b
_journal_volume 48
_journal_year 2009
_chemical_formula_sum 'C10 H12 O2 S4 W'
_chemical_formula_weight 476.29
_chemical_name_systematic
; 
 Dicarbonylbis(1,2-dimethylethene-1,2-dithiolato- 
\k^2^S,S')tungsten 
;
_space_group_IT_number 2
_symmetry_cell_setting triclinic
_symmetry_space_group_name_Hall '-P 1'
_symmetry_space_group_name_H-M 'P -1'
_atom_sites_solution_hydrogens geom
_atom_sites_solution_primary Patterson
_atom_sites_solution_secondary difmap
_audit_creation_method SHELXL-97
_cell_angle_alpha 93.5060(10)
_cell_angle_beta 93.8910(10)
_cell_angle_gamma 95.5160(10)
_cell_formula_units_Z 2
_cell_length_a 7.0364(3)
_cell_length_b 7.6373(3)
_cell_length_c 13.5606(6)
_cell_measurement_reflns_used 9991
_cell_measurement_temperature 100(2)
_cell_measurement_theta_max 29.27
_cell_measurement_theta_min 2.69
_cell_volume 722.01(5)
_computing_cell_refinement 'Bruker APEX2 (Bruker-AXS, 2006)'
_computing_data_collection 'Bruker APEX2 (Bruker-AXS, 2006)'
_computing_data_reduction 'Bruker SAINT+ (Bruker-AXS, 2006a)'
_computing_molecular_graphics 'Bruker APEX2 (Bruker-AXS, 2006)'
_computing_publication_material 'Bruker APEX2 (Bruker-AXS, 2006)'
_computing_structure_refinement 'SHELXL-97 (Sheldrick, 1997)'
_computing_structure_solution 'SHELXS-97 (Sheldrick, 1997)'
_diffrn_ambient_temperature 100(2)
_diffrn_measured_fraction_theta_full 0.990
_diffrn_measured_fraction_theta_max 0.990
_diffrn_measurement_device_type 'Bruker-AXS Smart APEX CCD area detector'
_diffrn_measurement_method 'phi and omega scans'
_diffrn_radiation_monochromator graphite
_diffrn_radiation_source 'fine-focus sealed tube'
_diffrn_radiation_type MoK\a
_diffrn_radiation_wavelength 0.71073
_diffrn_reflns_av_R_equivalents 0.0281
_diffrn_reflns_av_sigmaI/netI 0.0268
_diffrn_reflns_limit_h_max 9
_diffrn_reflns_limit_h_min -9
_diffrn_reflns_limit_k_max 10
_diffrn_reflns_limit_k_min -10
_diffrn_reflns_limit_l_max 17
_diffrn_reflns_limit_l_min -17
_diffrn_reflns_number 12457
_diffrn_reflns_theta_full 28.00
_diffrn_reflns_theta_max 28.00
_diffrn_reflns_theta_min 2.69
_exptl_absorpt_coefficient_mu 8.564
_exptl_absorpt_correction_T_max 0.7257
_exptl_absorpt_correction_T_min 0.3078
_exptl_absorpt_correction_type multi-scan
_exptl_absorpt_process_details 'SADABS (Sheldrick, 2007)'
_exptl_crystal_colour red-purple
_exptl_crystal_density_diffrn 2.191
_exptl_crystal_density_method 'not measured'
_exptl_crystal_description block
_exptl_crystal_F_000 452
_exptl_crystal_size_max 0.18
_exptl_crystal_size_mid 0.09
_exptl_crystal_size_min 0.04
_refine_diff_density_max 0.906
_refine_diff_density_min -0.738
_refine_diff_density_rms 0.115
_refine_ls_extinction_method none
_refine_ls_goodness_of_fit_ref 1.055
_refine_ls_hydrogen_treatment constr
_refine_ls_matrix_type full
_refine_ls_number_parameters 157
_refine_ls_number_reflns 3434
_refine_ls_number_restraints 0
_refine_ls_restrained_S_all 1.055
_refine_ls_R_factor_all 0.0197
_refine_ls_R_factor_gt 0.0175
_refine_ls_shift/su_max 0.002
_refine_ls_shift/su_mean 0.000
_refine_ls_structure_factor_coef Fsqd
_refine_ls_weighting_details 'calc w=1/[\s^2^(Fo^2^)+(0.0195P)^2^+0.0498P] where P=(Fo^2^+2Fc^2^)/3'
_refine_ls_weighting_scheme calc
_refine_ls_wR_factor_gt 0.0393
_refine_ls_wR_factor_ref 0.0402
_reflns_number_gt 3216
_reflns_number_total 3434
_reflns_threshold_expression >2\s(I)
_cod_data_source_file ic802016b_si_001_4.cif
_cod_data_source_block jpd138_0m
_cod_depositor_comments
;
The following automatic conversions were performed:
'_symmetry_cell_setting' value 'Triclinic' changed to 'triclinic'
according to '/home/saulius/struct/CIF-dictionaries/cif_core.dic'
dictionary named 'cif_core.dic' version 2.4.1 from 2010-06-29.

Automatic conversion script
Id: cif_fix_enum 1527 2010-12-29 10:47:43Z saulius 
;
_cod_database_code 4301583

loop_
_symmetry_equiv_pos_as_xyz
'x, y, z'
'-x, -y, -z'

loop_
_atom_site_label
_atom_site_type_symbol
_atom_site_fract_x
_atom_site_fract_y
_atom_site_fract_z
_atom_site_U_iso_or_equiv
_atom_site_adp_type
_atom_site_occupancy
_atom_site_symmetry_multiplicity
_atom_site_calc_flag
_atom_site_refinement_flags
_atom_site_disorder_assembly
_atom_site_disorder_group
W1 W 0.723992(15) 0.777725(14) 0.733299(8) 0.01356(4) Uani 1 1 d . . .
S1 S 1.01643(10) 0.93655(9) 0.79810(5) 0.01677(14) Uani 1 1 d . . .
S2 S 0.60060(10) 0.98310(9) 0.84423(5) 0.01662(14) Uani 1 1 d . . .
S3 S 0.85468(10) 0.75578(10) 0.57735(5) 0.01785(14) Uani 1 1 d . . .
S4 S 0.43804(10) 0.77143(10) 0.62963(5) 0.01720(14) Uani 1 1 d . . .
O1 O 0.9961(3) 0.4765(3) 0.76407(17) 0.0280(5) Uani 1 1 d . . .
O2 O 0.4342(3) 0.5239(3) 0.84007(17) 0.0266(5) Uani 1 1 d . . .
C1 C 0.9710(4) 1.1032(4) 0.8818(2) 0.0173(6) Uani 1 1 d . . .
C2 C 0.7864(4) 1.1258(4) 0.9004(2) 0.0155(5) Uani 1 1 d . . .
C3 C 0.6764(4) 0.7623(4) 0.4846(2) 0.0168(6) Uani 1 1 d . . .
C4 C 0.4912(4) 0.7653(4) 0.5072(2) 0.0165(6) Uani 1 1 d . . .
C5 C 1.1406(4) 1.2169(4) 0.9312(2) 0.0204(6) Uani 1 1 d . . .
H5A H 1.1288 1.3404 0.9183 0.031 Uiso 1 1 calc R . .
H5B H 1.2581 1.1804 0.9048 0.031 Uiso 1 1 calc R . .
H5C H 1.1459 1.2041 1.0028 0.031 Uiso 1 1 calc R . .
C6 C 0.7357(4) 1.2695(4) 0.9727(2) 0.0226(6) Uani 1 1 d . . .
H6A H 0.7904 1.2514 1.0392 0.034 Uiso 1 1 calc R . .
H6B H 0.5961 1.2659 0.9730 0.034 Uiso 1 1 calc R . .
H6C H 0.7877 1.3846 0.9526 0.034 Uiso 1 1 calc R . .
C7 C 0.7381(4) 0.7592(4) 0.3799(2) 0.0241(7) Uani 1 1 d . . .
H7A H 0.7189 0.6381 0.3501 0.036 Uiso 1 1 calc R . .
H7B H 0.8738 0.8030 0.3810 0.036 Uiso 1 1 calc R . .
H7C H 0.6615 0.8345 0.3408 0.036 Uiso 1 1 calc R . .
C8 C 0.3247(4) 0.7633(4) 0.4316(2) 0.0230(6) Uani 1 1 d . . .
H8A H 0.3609 0.8388 0.3786 0.035 Uiso 1 1 calc R . .
H8B H 0.2159 0.8074 0.4633 0.035 Uiso 1 1 calc R . .
H8C H 0.2887 0.6424 0.4035 0.035 Uiso 1 1 calc R . .
C9 C 0.8996(4) 0.5866(4) 0.7525(2) 0.0185(6) Uani 1 1 d . . .
C10 C 0.5369(4) 0.6170(4) 0.8013(2) 0.0186(6) Uani 1 1 d . . .

loop_
_atom_site_aniso_label
_atom_site_aniso_U_11
_atom_site_aniso_U_22
_atom_site_aniso_U_33
_atom_site_aniso_U_23
_atom_site_aniso_U_13
_atom_site_aniso_U_12
W1 0.01155(6) 0.01571(6) 0.01333(6) 0.00114(4) 0.00047(4) 0.00108(4)
S1 0.0118(3) 0.0201(3) 0.0182(4) 0.0012(3) 0.0012(3) 0.0005(3)
S2 0.0126(3) 0.0203(3) 0.0166(4) -0.0008(3) 0.0008(3) 0.0016(3)
S3 0.0146(3) 0.0237(4) 0.0158(4) 0.0017(3) 0.0020(3) 0.0040(3)
S4 0.0130(3) 0.0224(4) 0.0157(3) 0.0008(3) 0.0002(3) 0.0003(3)
O1 0.0315(13) 0.0268(12) 0.0275(13) 0.0046(10) 0.0006(10) 0.0119(10)
O2 0.0265(12) 0.0292(12) 0.0232(12) 0.0051(9) 0.0036(10) -0.0052(9)
C1 0.0187(14) 0.0181(14) 0.0148(14) 0.0031(11) 0.0005(11) -0.0010(11)
C2 0.0155(13) 0.0160(13) 0.0147(14) 0.0023(10) -0.0001(11) 0.0007(10)
C3 0.0193(14) 0.0177(14) 0.0134(14) 0.0012(11) 0.0008(11) 0.0013(11)
C4 0.0204(14) 0.0148(13) 0.0137(14) 0.0003(10) -0.0007(11) 0.0007(11)
C5 0.0182(14) 0.0195(15) 0.0217(16) 0.0015(12) -0.0028(12) -0.0041(11)
C6 0.0222(15) 0.0223(15) 0.0230(16) -0.0032(12) 0.0019(13) 0.0031(12)
C7 0.0241(16) 0.0329(18) 0.0160(15) 0.0026(13) 0.0029(13) 0.0046(13)
C8 0.0236(16) 0.0240(16) 0.0194(16) 0.0011(12) -0.0047(13) -0.0031(12)
C9 0.0189(14) 0.0219(15) 0.0144(14) 0.0005(11) 0.0011(11) 0.0014(11)
C10 0.0172(14) 0.0224(15) 0.0163(14) 0.0020(11) 0.0000(12) 0.0022(11)

loop_
_atom_type_symbol
_atom_type_description
_atom_type_scat_dispersion_real
_atom_type_scat_dispersion_imag
_atom_type_scat_source
C C 0.0033 0.0016 'International Tables Vol C Tables 4.2.6.8 and 6.1.1.4'
H H 0.0000 0.0000 'International Tables Vol C Tables 4.2.6.8 and 6.1.1.4'
O O 0.0106 0.0060 'International Tables Vol C Tables 4.2.6.8 and 6.1.1.4'
S S 0.1246 0.1234 'International Tables Vol C Tables 4.2.6.8 and 6.1.1.4'
W W -0.8490 6.8722 'International Tables Vol C Tables 4.2.6.8 and 6.1.1.4'

loop_
_geom_angle_atom_site_label_1
_geom_angle_atom_site_label_2
_geom_angle_atom_site_label_3
_geom_angle
_geom_angle_site_symmetry_1
_geom_angle_site_symmetry_3
_geom_angle_publ_flag
C9 W1 C10 84.16(12) . . ?
C9 W1 S3 78.49(8) . . ?
C10 W1 S3 133.05(8) . . ?
C9 W1 S4 129.32(9) . . ?
C10 W1 S4 77.15(9) . . ?
S3 W1 S4 80.96(2) . . ?
C9 W1 S1 76.77(9) . . ?
C10 W1 S1 129.44(9) . . ?
S3 W1 S1 88.34(3) . . ?
S4 W1 S1 148.03(3) . . ?
C9 W1 S2 133.22(8) . . ?
C10 W1 S2 79.01(8) . . ?
S3 W1 S2 141.56(3) . . ?
S4 W1 S2 88.80(2) . . ?
S1 W1 S2 81.05(2) . . ?
C1 S1 W1 109.73(10) . . ?
C2 S2 W1 109.32(10) . . ?
C3 S3 W1 109.57(10) . . ?
C4 S4 W1 109.68(10) . . ?
C2 C1 C5 123.3(3) . . ?
C2 C1 S1 119.6(2) . . ?
C5 C1 S1 117.1(2) . . ?
C1 C2 C6 122.5(3) . . ?
C1 C2 S2 120.3(2) . . ?
C6 C2 S2 117.2(2) . . ?
C4 C3 C7 123.5(3) . . ?
C4 C3 S3 120.2(2) . . ?
C7 C3 S3 116.3(2) . . ?
C3 C4 C8 124.2(3) . . ?
C3 C4 S4 119.4(2) . . ?
C8 C4 S4 116.3(2) . . ?
C1 C5 H5A 109.5 . . ?
C1 C5 H5B 109.5 . . ?
H5A C5 H5B 109.5 . . ?
C1 C5 H5C 109.5 . . ?
H5A C5 H5C 109.5 . . ?
H5B C5 H5C 109.5 . . ?
C2 C6 H6A 109.5 . . ?
C2 C6 H6B 109.5 . . ?
H6A C6 H6B 109.5 . . ?
C2 C6 H6C 109.5 . . ?
H6A C6 H6C 109.5 . . ?
H6B C6 H6C 109.5 . . ?
C3 C7 H7A 109.5 . . ?
C3 C7 H7B 109.5 . . ?
H7A C7 H7B 109.5 . . ?
C3 C7 H7C 109.5 . . ?
H7A C7 H7C 109.5 . . ?
H7B C7 H7C 109.5 . . ?
C4 C8 H8A 109.5 . . ?
C4 C8 H8B 109.5 . . ?
H8A C8 H8B 109.5 . . ?
C4 C8 H8C 109.5 . . ?
H8A C8 H8C 109.5 . . ?
H8B C8 H8C 109.5 . . ?
O1 C9 W1 178.7(3) . . ?
O2 C10 W1 178.6(3) . . ?

loop_
_geom_bond_atom_site_label_1
_geom_bond_atom_site_label_2
_geom_bond_distance
_geom_bond_site_symmetry_2
_geom_bond_publ_flag
W1 C9 2.019(3) . ?
W1 C10 2.020(3) . ?
W1 S3 2.3657(7) . ?
W1 S4 2.3699(7) . ?
W1 S1 2.3711(7) . ?
W1 S2 2.3722(7) . ?
S1 C1 1.720(3) . ?
S2 C2 1.722(3) . ?
S3 C3 1.721(3) . ?
S4 C4 1.726(3) . ?
O1 C9 1.142(4) . ?
O2 C10 1.141(3) . ?
C1 C2 1.365(4) . ?
C1 C5 1.499(4) . ?
C2 C6 1.512(4) . ?
C3 C4 1.361(4) . ?
C3 C7 1.513(4) . ?
C4 C8 1.501(4) . ?
C5 H5A 0.9800 . ?
C5 H5B 0.9800 . ?
C5 H5C 0.9800 . ?
C6 H6A 0.9800 . ?
C6 H6B 0.9800 . ?
C6 H6C 0.9800 . ?
C7 H7A 0.9800 . ?
C7 H7B 0.9800 . ?
C7 H7C 0.9800 . ?
C8 H8A 0.9800 . ?
C8 H8B 0.9800 . ?
C8 H8C 0.9800 . ?
